data_7133358
loop_
_publ_author_name
'Hu, Xinwei'
'Zhong, Kaihui'
'Ruan, Zhixiong'

_publ_section_title
;
 Tunable electrochemical diverse sulfurization of sulfoxonium ylides with
 disulfides.
;
_journal_issue 65
_journal_name_full 'Chemical communications (Cambridge, England)'
_journal_page_first 8573
_journal_page_last 8576
_journal_paper_doi 10.1039/d4cc02479f
_journal_volume 60
_journal_year 2024
_chemical_formula_moiety 'C16 H11 F5 O2 S2'
_chemical_formula_sum 'C16 H11 F5 O2 S2'
_chemical_formula_weight 394.37
_space_group_crystal_system triclinic
_space_group_IT_number 2
_space_group_name_Hall '-P 1'
_space_group_name_H-M_alt 'P -1'
_atom_sites_solution_hydrogens geom
_atom_sites_solution_primary dual
_audit_block_doi 10.5517/ccdc.csd.cc2g8b14
_audit_creation_date 2023-05-04
_audit_creation_method
;
Olex2 1.5-beta
(compiled 2022.04.07 svn.rca3783a0 for OlexSys, GUI svn.r6439)
;
_audit_update_record
;
2023-06-24 deposited with the CCDC.	2024-07-16 downloaded from the CCDC.
;
_cell_angle_alpha 92.637(5)
_cell_angle_beta 91.848(5)
_cell_angle_gamma 95.942(5)
_cell_formula_units_Z 4
_cell_length_a 9.0497(5)
_cell_length_b 9.8617(6)
_cell_length_c 17.5484(11)
_cell_measurement_reflns_used 4524
_cell_measurement_temperature 169.99(10)
_cell_measurement_theta_max 29.2520
_cell_measurement_theta_min 2.4940
_cell_volume 1554.97(16)
_computing_cell_refinement 'CrysAlisPro 1.171.38.43f (Rigaku OD, 2015)'
_computing_data_collection 'CrysAlisPro 1.171.38.43f (Rigaku OD, 2015)'
_computing_data_reduction 'CrysAlisPro 1.171.38.43f (Rigaku OD, 2015)'
_computing_molecular_graphics 'Olex2 1.5-beta (Dolomanov et al., 2009)'
_computing_publication_material 'Olex2 1.5-beta (Dolomanov et al., 2009)'
_computing_structure_refinement 'SHELXL 2018/3 (Sheldrick, 2015)'
_computing_structure_solution 'SHELXT 2018/2 (Sheldrick, 2018)'
_diffrn_ambient_environment N~2~
_diffrn_ambient_temperature 169.99(10)
_diffrn_detector 'CCD plate'
_diffrn_detector_area_resol_mean 5.2684
_diffrn_detector_type AtlasS2
_diffrn_measured_fraction_theta_full 0.996
_diffrn_measured_fraction_theta_max 0.996
_diffrn_measurement_details
;
List of Runs (angles in degrees, time in seconds):

  # Type    Start    End  Width  t~exp~   \w     \q     \k     \f   Frames
#--------------------------------------------------------------------------
  1  \w    -56.00  39.00   1.00    2.00    --   11.90 -57.00 120.00   95
  2  \w    -15.00  77.00   1.00    2.00    --   11.90  77.00  30.00   92
  3  \w    -11.00  84.00   1.00    2.00    --   11.90  57.00 -90.00   95
;
_diffrn_measurement_device 'four-circle diffractometer'
_diffrn_measurement_device_type 'SuperNova, Dual, Cu at zero, AtlasS2'
_diffrn_measurement_method '\w scans'
_diffrn_orient_matrix_type 'CrysAlisPro convention (1999,Acta A55,543-557)'
_diffrn_orient_matrix_UB_11 -0.0372823000
_diffrn_orient_matrix_UB_12 -0.0260910000
_diffrn_orient_matrix_UB_13 -0.0345985000
_diffrn_orient_matrix_UB_21 -0.0231117000
_diffrn_orient_matrix_UB_22 0.0652737000
_diffrn_orient_matrix_UB_23 -0.0062662000
_diffrn_orient_matrix_UB_31 0.0655307000
_diffrn_orient_matrix_UB_32 0.0173397000
_diffrn_orient_matrix_UB_33 -0.0200789000
_diffrn_radiation_monochromator mirror
_diffrn_radiation_probe x-ray
_diffrn_radiation_type 'Mo K\a'
_diffrn_radiation_wavelength 0.71073
_diffrn_reflns_av_R_equivalents 0.0548
_diffrn_reflns_av_unetI/netI 0.0849
_diffrn_reflns_Laue_measured_fraction_full 0.996
_diffrn_reflns_Laue_measured_fraction_max 0.996
_diffrn_reflns_limit_h_max 9
_diffrn_reflns_limit_h_min -10
_diffrn_reflns_limit_k_max 11
_diffrn_reflns_limit_k_min -10
_diffrn_reflns_limit_l_max 20
_diffrn_reflns_limit_l_min -18
_diffrn_reflns_number 9482
_diffrn_reflns_point_group_measured_fraction_full 0.996
_diffrn_reflns_point_group_measured_fraction_max 0.996
_diffrn_reflns_theta_full 25.000
_diffrn_reflns_theta_max 25.000
_diffrn_reflns_theta_min 2.079
_diffrn_source 'micro-focus sealed X-ray tube'
_diffrn_source_type 'SuperNova (Mo) X-ray Source'
_exptl_absorpt_coefficient_mu 0.406
_exptl_absorpt_correction_T_max 1.00000
_exptl_absorpt_correction_T_min 0.01503
_exptl_absorpt_correction_type multi-scan
_exptl_absorpt_process_details
;
CrysAlisPro 1.171.38.43f (Rigaku Oxford Diffraction, 2015)
Empirical absorption correction using spherical harmonics,
 implemented in SCALE3 ABSPACK scaling algorithm.
;
_exptl_crystal_colour 'light colourless'
_exptl_crystal_density_diffrn 1.685
_exptl_crystal_description block
_exptl_crystal_F_000 800
_exptl_crystal_size_max 0.16
_exptl_crystal_size_mid 0.12
_exptl_crystal_size_min 0.1
_refine_diff_density_max 0.527
_refine_diff_density_min -0.474
_refine_diff_density_rms 0.098
_refine_ls_extinction_method none
_refine_ls_goodness_of_fit_ref 1.061
_refine_ls_hydrogen_treatment constr
_refine_ls_matrix_type full
_refine_ls_number_parameters 455
_refine_ls_number_reflns 5463
_refine_ls_number_restraints 0
_refine_ls_restrained_S_all 1.061
_refine_ls_R_factor_all 0.0839
_refine_ls_R_factor_gt 0.0684
_refine_ls_shift/su_max 0.000
_refine_ls_shift/su_mean 0.000
_refine_ls_structure_factor_coef Fsqd
_refine_ls_weighting_details 'w=1/[\s^2^(Fo^2^)+(0.0489P)^2^+5.9498P] where P=(Fo^2^+2Fc^2^)/3'
_refine_ls_weighting_scheme calc
_refine_ls_wR_factor_gt 0.1653
_refine_ls_wR_factor_ref 0.1752
_reflns_Friedel_coverage 0.000
_reflns_number_gt 4377
_reflns_number_total 5463
_reflns_threshold_expression 'I > 2\s(I)'
_cod_data_source_file d4cc02479f2.cif
_cod_data_source_block zkh-2
_cod_depositor_comments 'Adding full bibliography for 7133357--7133358.cif.'
_cod_database_code 7133358
_shelx_shelxl_version_number 2018/3
_shelx_space_group_comment
;
The symmetry employed for this shelxl refinement is uniquely defined
by the following loop, which should always be used as a source of
symmetry information in preference to the above space-group names.
They are only intended as comments.
;
_shelx_estimated_absorpt_t_max 0.961
_shelx_estimated_absorpt_t_min 0.938
_olex2_refinement_description
;
1. Fixed Uiso
 At 1.2 times of:
  All C(H) groups
 At 1.5 times of:
  All C(H,H,H) groups
2.a Aromatic/amide H refined with riding coordinates:
 C12(H12), C13(H13), C14(H14), C15(H15), C16(H16), C28(H28), C29(H29),
 C30(H30), C31(H31), C32(H32)
2.b Idealised Me refined as rotating group:
 C9(H9A,H9B,H9C), C10(H10A,H10B,H10C), C25(H25A,H25B,H25C), C26(H26A,H26B,H26C)
;
_olex2_date_sample_data_collection 2023-05-04
_olex2_submission_special_instructions 'No special instructions were received'
_oxdiff_exptl_absorpt_empirical_details
;
Empirical correction (ABSPACK) includes:
- Absorption correction using spherical harmonics
- Frame scaling
;
_oxdiff_exptl_absorpt_empirical_full_max 69.505
_oxdiff_exptl_absorpt_empirical_full_min 0.552

loop_
_space_group_symop_operation_xyz
'x, y, z'
'-x, -y, -z'

loop_
_atom_site_label
_atom_site_type_symbol
_atom_site_fract_x
_atom_site_fract_y
_atom_site_fract_z
_atom_site_U_iso_or_equiv
_atom_site_adp_type
_atom_site_occupancy
_atom_site_site_symmetry_order
_atom_site_calc_flag
_atom_site_refinement_flags_posn
_atom_site_refinement_flags_adp
_atom_site_refinement_flags_occupancy
_atom_site_disorder_assembly
_atom_site_disorder_group
S1 S 0.56068(14) 0.25620(13) 0.53303(7) 0.0226(3) Uani 1 1 d . . . . .
S2 S 0.61898(14) 0.20870(13) 0.37082(7) 0.0232(3) Uani 1 1 d . . . . .
F1 F 0.8035(3) -0.0565(3) 0.40153(18) 0.0355(8) Uani 1 1 d . . . . .
F2 F 1.0037(4) -0.1187(3) 0.29804(16) 0.0358(8) Uani 1 1 d . . . . .
F3 F 1.2471(4) 0.0569(3) 0.27781(17) 0.0376(8) Uani 1 1 d . . . . .
F4 F 1.2789(3) 0.3065(3) 0.35195(17) 0.0340(7) Uani 1 1 d . . . . .
F5 F 1.0815(3) 0.3714(3) 0.45587(17) 0.0328(7) Uani 1 1 d . . . . .
O1 O 0.8731(4) 0.2105(4) 0.55953(19) 0.0301(8) Uani 1 1 d . . . . .
O2 O 0.4133(4) 0.2634(4) 0.5010(2) 0.0347(9) Uani 1 1 d . . . . .
C1 C 0.9381(6) 0.1594(5) 0.4323(3) 0.0224(11) Uani 1 1 d . . . . .
C2 C 0.9211(6) 0.0349(5) 0.3908(3) 0.0242(11) Uani 1 1 d . . . . .
C3 C 1.0239(6) 0.0002(5) 0.3391(3) 0.0259(11) Uani 1 1 d . . . . .
C4 C 1.1454(6) 0.0911(5) 0.3268(3) 0.0246(11) Uani 1 1 d . . . . .
C5 C 1.1648(6) 0.2154(5) 0.3664(3) 0.0261(11) Uani 1 1 d . . . . .
C6 C 1.0611(6) 0.2468(5) 0.4189(3) 0.0217(11) Uani 1 1 d . . . . .
C7 C 0.8279(6) 0.1952(5) 0.4915(3) 0.0219(11) Uani 1 1 d . . . . .
C8 C 0.6835(5) 0.2133(5) 0.4652(3) 0.0215(10) Uani 1 1 d . . . . .
C9 C 0.6294(6) 0.4125(6) 0.5800(3) 0.0309(12) Uani 1 1 d . . . . .
H9A H 0.627511 0.485877 0.544278 0.046 Uiso 1 1 calc R U . . .
H9B H 0.731810 0.407536 0.598715 0.046 Uiso 1 1 calc R U . . .
H9C H 0.567194 0.431146 0.623143 0.046 Uiso 1 1 calc R U . . .
C10 C 0.5581(7) 0.1374(6) 0.6052(3) 0.0337(13) Uani 1 1 d . . . . .
H10A H 0.498218 0.167446 0.647084 0.051 Uiso 1 1 calc R U . . .
H10B H 0.659921 0.131042 0.624460 0.051 Uiso 1 1 calc R U . . .
H10C H 0.514836 0.047727 0.584221 0.051 Uiso 1 1 calc R U . . .
C11 C 0.6566(5) 0.3794(5) 0.3413(3) 0.0217(11) Uani 1 1 d . . . . .
C12 C 0.7602(6) 0.4744(5) 0.3798(3) 0.0248(11) Uani 1 1 d . . . . .
H12 H 0.812644 0.450613 0.424199 0.030 Uiso 1 1 calc R U . . .
C13 C 0.7863(6) 0.6050(6) 0.3524(3) 0.0294(12) Uani 1 1 d . . . . .
H13 H 0.856018 0.670954 0.378739 0.035 Uiso 1 1 calc R U . . .
C14 C 0.7115(6) 0.6389(6) 0.2873(3) 0.0306(12) Uani 1 1 d . . . . .
H14 H 0.730261 0.727678 0.268639 0.037 Uiso 1 1 calc R U . . .
C15 C 0.6100(6) 0.5439(6) 0.2498(3) 0.0329(13) Uani 1 1 d . . . . .
H15 H 0.560165 0.567043 0.204462 0.039 Uiso 1 1 calc R U . . .
C16 C 0.5790(6) 0.4147(5) 0.2770(3) 0.0250(11) Uani 1 1 d . . . . .
H16 H 0.505466 0.350899 0.251821 0.030 Uiso 1 1 calc R U . . .
S3 S 0.14936(14) 0.23516(13) 0.13316(7) 0.0236(3) Uani 1 1 d . . . . .
S4 S 0.06406(14) 0.24284(14) -0.02984(7) 0.0246(3) Uani 1 1 d . . . . .
F6 F 0.5531(4) -0.0791(3) 0.20552(17) 0.0415(8) Uani 1 1 d . . . . .
F7 F 0.7991(4) 0.1029(4) 0.22267(17) 0.0435(9) Uani 1 1 d . . . . .
F8 F 0.8132(3) 0.3383(4) 0.14738(17) 0.0380(8) Uani 1 1 d . . . . .
F9 F 0.5949(3) 0.3808(3) 0.04596(17) 0.0336(7) Uani 1 1 d . . . . .
F10 F 0.3308(4) -0.0358(3) 0.10594(18) 0.0364(8) Uani 1 1 d . . . . .
O3 O 0.3725(4) 0.1958(4) -0.05565(19) 0.0310(9) Uani 1 1 d . . . . .
O4 O -0.0792(4) 0.2533(5) 0.0020(2) 0.0413(10) Uani 1 1 d . . . . .
C17 C 0.6979(6) 0.2424(6) 0.1347(3) 0.0269(12) Uani 1 1 d . . . . .
C18 C 0.6877(6) 0.1270(6) 0.1745(3) 0.0291(12) Uani 1 1 d . . . . .
C19 C 0.5633(6) 0.0339(5) 0.1650(3) 0.0278(12) Uani 1 1 d . . . . .
C20 C 0.4503(6) 0.0571(5) 0.1139(3) 0.0279(12) Uani 1 1 d . . . . .
C21 C 0.4582(5) 0.1732(5) 0.0720(3) 0.0225(11) Uani 1 1 d . . . . .
C22 C 0.5838(6) 0.2647(5) 0.0829(3) 0.0245(11) Uani 1 1 d . . . . .
C23 C 0.3394(6) 0.1971(5) 0.0128(3) 0.0212(11) Uani 1 1 d . . . . .
C24 C 0.1979(6) 0.2186(5) 0.0386(3) 0.0224(11) Uani 1 1 d . . . . .
C25 C 0.1203(7) 0.3893(6) -0.0793(3) 0.0338(13) Uani 1 1 d . . . . .
H25A H 0.045351 0.401396 -0.119293 0.051 Uiso 1 1 calc R U . . .
H25B H 0.215732 0.378774 -0.102606 0.051 Uiso 1 1 calc R U . . .
H25C H 0.131314 0.469456 -0.043648 0.051 Uiso 1 1 calc R U . . .
C26 C 0.0557(7) 0.1103(6) -0.1009(3) 0.0366(14) Uani 1 1 d . . . . .
H26A H 0.032375 0.022422 -0.077834 0.055 Uiso 1 1 calc R U . . .
H26B H 0.151850 0.111628 -0.125166 0.055 Uiso 1 1 calc R U . . .
H26C H -0.021868 0.123090 -0.139449 0.055 Uiso 1 1 calc R U . . .
C27 C 0.1826(5) 0.4132(5) 0.1581(3) 0.0209(10) Uani 1 1 d . . . . .
C28 C 0.2731(5) 0.5038(5) 0.1171(3) 0.0226(11) Uani 1 1 d . . . . .
H28 H 0.319625 0.472157 0.072929 0.027 Uiso 1 1 calc R U . . .
C29 C 0.2951(6) 0.6404(5) 0.1410(3) 0.0280(12) Uani 1 1 d . . . . .
H29 H 0.355053 0.702329 0.112048 0.034 Uiso 1 1 calc R U . . .
C30 C 0.2315(6) 0.6881(6) 0.2060(3) 0.0298(12) Uani 1 1 d . . . . .
H30 H 0.248978 0.781563 0.222646 0.036 Uiso 1 1 calc R U . . .
C31 C 0.1415(6) 0.5968(6) 0.2467(3) 0.0295(12) Uani 1 1 d . . . . .
H31 H 0.097050 0.628711 0.291508 0.035 Uiso 1 1 calc R U . . .
C32 C 0.1154(6) 0.4615(6) 0.2235(3) 0.0277(12) Uani 1 1 d . . . . .
H32 H 0.052271 0.400794 0.251558 0.033 Uiso 1 1 calc R U . . .

loop_
_atom_site_aniso_label
_atom_site_aniso_U_11
_atom_site_aniso_U_22
_atom_site_aniso_U_33
_atom_site_aniso_U_23
_atom_site_aniso_U_13
_atom_site_aniso_U_12
S1 0.0211(6) 0.0267(7) 0.0205(6) 0.0025(5) 0.0040(5) 0.0039(5)
S2 0.0256(7) 0.0234(7) 0.0202(6) -0.0015(5) 0.0002(5) 0.0022(5)
F1 0.0341(18) 0.0210(16) 0.0507(19) -0.0019(14) 0.0086(15) -0.0002(14)
F2 0.049(2) 0.0273(17) 0.0309(16) -0.0058(13) 0.0040(14) 0.0085(15)
F3 0.042(2) 0.043(2) 0.0314(17) 0.0064(14) 0.0120(14) 0.0174(16)
F4 0.0215(16) 0.0404(19) 0.0402(18) 0.0103(14) 0.0036(13) -0.0003(14)
F5 0.0310(18) 0.0276(17) 0.0387(17) -0.0059(13) 0.0011(13) 0.0011(13)
O1 0.029(2) 0.040(2) 0.0220(19) 0.0011(15) -0.0006(15) 0.0073(17)
O2 0.022(2) 0.055(3) 0.029(2) 0.0004(17) 0.0026(15) 0.0097(18)
C1 0.026(3) 0.020(3) 0.023(3) 0.005(2) 0.001(2) 0.008(2)
C2 0.023(3) 0.025(3) 0.025(3) 0.005(2) 0.002(2) 0.003(2)
C3 0.030(3) 0.023(3) 0.025(3) -0.002(2) -0.004(2) 0.010(2)
C4 0.025(3) 0.031(3) 0.021(2) 0.008(2) 0.003(2) 0.015(2)
C5 0.023(3) 0.029(3) 0.028(3) 0.010(2) -0.003(2) 0.004(2)
C6 0.025(3) 0.016(3) 0.024(3) -0.0004(19) -0.007(2) 0.007(2)
C7 0.026(3) 0.016(3) 0.024(3) 0.0023(19) 0.004(2) 0.003(2)
C8 0.021(3) 0.023(3) 0.021(2) -0.0002(19) 0.0010(19) 0.003(2)
C9 0.037(3) 0.028(3) 0.029(3) -0.002(2) 0.005(2) 0.008(2)
C10 0.043(4) 0.030(3) 0.028(3) 0.006(2) 0.005(2) 0.000(3)
C11 0.021(3) 0.026(3) 0.018(2) 0.001(2) 0.0061(19) 0.006(2)
C12 0.025(3) 0.030(3) 0.020(2) 0.004(2) 0.003(2) 0.003(2)
C13 0.028(3) 0.031(3) 0.029(3) 0.005(2) 0.004(2) 0.000(2)
C14 0.033(3) 0.029(3) 0.033(3) 0.012(2) 0.013(2) 0.008(2)
C15 0.034(3) 0.049(4) 0.019(3) 0.009(2) 0.006(2) 0.018(3)
C16 0.023(3) 0.034(3) 0.019(2) 0.001(2) 0.004(2) 0.007(2)
S3 0.0269(7) 0.0237(7) 0.0203(6) 0.0014(5) 0.0025(5) 0.0028(5)
S4 0.0217(7) 0.0297(7) 0.0218(6) -0.0017(5) -0.0008(5) 0.0021(5)
F6 0.056(2) 0.037(2) 0.0344(18) 0.0112(14) 0.0041(15) 0.0158(17)
F7 0.038(2) 0.068(3) 0.0285(17) 0.0002(16) -0.0038(14) 0.0235(18)
F8 0.0213(17) 0.050(2) 0.0414(18) -0.0057(15) 0.0004(13) -0.0009(15)
F9 0.0300(17) 0.0309(18) 0.0394(18) 0.0069(14) 0.0013(13) -0.0012(14)
F10 0.0358(19) 0.0244(17) 0.0488(19) 0.0064(14) -0.0005(15) 0.0007(14)
O3 0.031(2) 0.040(2) 0.0227(19) -0.0012(16) 0.0048(15) 0.0076(17)
O4 0.022(2) 0.072(3) 0.031(2) 0.0016(19) 0.0005(16) 0.009(2)
C17 0.020(3) 0.037(3) 0.024(3) -0.005(2) 0.004(2) 0.005(2)
C18 0.027(3) 0.044(3) 0.019(3) -0.003(2) 0.003(2) 0.019(3)
C19 0.038(3) 0.024(3) 0.024(3) 0.005(2) 0.007(2) 0.015(2)
C20 0.028(3) 0.027(3) 0.029(3) -0.005(2) 0.005(2) 0.007(2)
C21 0.021(3) 0.025(3) 0.023(2) -0.002(2) 0.005(2) 0.008(2)
C22 0.024(3) 0.026(3) 0.026(3) 0.003(2) 0.008(2) 0.009(2)
C23 0.026(3) 0.012(2) 0.025(3) -0.0016(19) -0.001(2) 0.001(2)
C24 0.028(3) 0.018(3) 0.021(3) 0.0000(19) 0.001(2) 0.003(2)
C25 0.039(3) 0.033(3) 0.030(3) 0.005(2) -0.008(2) 0.006(3)
C26 0.047(4) 0.027(3) 0.034(3) -0.007(2) -0.008(3) 0.000(3)
C27 0.022(3) 0.023(3) 0.018(2) -0.0014(19) -0.0030(19) 0.007(2)
C28 0.023(3) 0.027(3) 0.017(2) -0.003(2) -0.0006(19) 0.000(2)
C29 0.025(3) 0.028(3) 0.030(3) -0.001(2) -0.003(2) -0.001(2)
C30 0.032(3) 0.024(3) 0.032(3) -0.007(2) -0.009(2) 0.004(2)
C31 0.031(3) 0.037(3) 0.021(3) -0.007(2) -0.003(2) 0.011(2)
C32 0.028(3) 0.037(3) 0.018(3) 0.000(2) -0.004(2) 0.009(2)

loop_
_atom_type_symbol
_atom_type_description
_atom_type_scat_dispersion_real
_atom_type_scat_dispersion_imag
_atom_type_scat_source
C C 0.0033 0.0016 'International Tables Vol C Tables 4.2.6.8 and 6.1.1.4'
H H 0.0000 0.0000 'International Tables Vol C Tables 4.2.6.8 and 6.1.1.4'
F F 0.0171 0.0103 'International Tables Vol C Tables 4.2.6.8 and 6.1.1.4'
O O 0.0106 0.0060 'International Tables Vol C Tables 4.2.6.8 and 6.1.1.4'
S S 0.1246 0.1234 'International Tables Vol C Tables 4.2.6.8 and 6.1.1.4'

loop_
_geom_angle_atom_site_label_1
_geom_angle_atom_site_label_2
_geom_angle_atom_site_label_3
_geom_angle
_geom_angle_site_symmetry_1
_geom_angle_site_symmetry_3
_geom_angle_publ_flag
O2 S1 C8 112.5(2) . . ?
O2 S1 C9 110.6(3) . . ?
O2 S1 C10 110.9(3) . . ?
C8 S1 C9 109.2(2) . . ?
C8 S1 C10 109.0(3) . . ?
C9 S1 C10 104.3(3) . . ?
C8 S2 C11 105.3(2) . . ?
C2 C1 C7 121.6(4) . . ?
C6 C1 C2 117.0(4) . . ?
C6 C1 C7 121.4(4) . . ?
F1 C2 C1 120.2(4) . . ?
F1 C2 C3 118.2(5) . . ?
C3 C2 C1 121.6(5) . . ?
F2 C3 C2 120.8(5) . . ?
F2 C3 C4 119.4(4) . . ?
C4 C3 C2 119.7(5) . . ?
F3 C4 C3 119.9(5) . . ?
F3 C4 C5 120.0(5) . . ?
C5 C4 C3 120.1(5) . . ?
F4 C5 C4 120.2(5) . . ?
F4 C5 C6 120.7(5) . . ?
C4 C5 C6 119.0(5) . . ?
F5 C6 C1 119.7(4) . . ?
F5 C6 C5 117.7(4) . . ?
C1 C6 C5 122.6(5) . . ?
O1 C7 C1 117.8(4) . . ?
O1 C7 C8 124.7(4) . . ?
C8 C7 C1 117.4(4) . . ?
S1 C8 S2 116.3(3) . . ?
C7 C8 S1 116.8(3) . . ?
C7 C8 S2 126.8(4) . . ?
S1 C9 H9A 109.5 . . ?
S1 C9 H9B 109.5 . . ?
S1 C9 H9C 109.5 . . ?
H9A C9 H9B 109.5 . . ?
H9A C9 H9C 109.5 . . ?
H9B C9 H9C 109.5 . . ?
S1 C10 H10A 109.5 . . ?
S1 C10 H10B 109.5 . . ?
S1 C10 H10C 109.5 . . ?
H10A C10 H10B 109.5 . . ?
H10A C10 H10C 109.5 . . ?
H10B C10 H10C 109.5 . . ?
C12 C11 S2 122.3(4) . . ?
C16 C11 S2 117.3(4) . . ?
C16 C11 C12 120.3(5) . . ?
C11 C12 H12 120.4 . . ?
C11 C12 C13 119.2(5) . . ?
C13 C12 H12 120.4 . . ?
C12 C13 H13 119.8 . . ?
C14 C13 C12 120.4(5) . . ?
C14 C13 H13 119.8 . . ?
C13 C14 H14 120.1 . . ?
C15 C14 C13 119.8(5) . . ?
C15 C14 H14 120.1 . . ?
C14 C15 H15 119.5 . . ?
C14 C15 C16 121.0(5) . . ?
C16 C15 H15 119.5 . . ?
C11 C16 H16 120.3 . . ?
C15 C16 C11 119.3(5) . . ?
C15 C16 H16 120.3 . . ?
C24 S3 C27 105.1(2) . . ?
O4 S4 C24 112.3(2) . . ?
O4 S4 C25 110.5(3) . . ?
O4 S4 C26 111.3(3) . . ?
C24 S4 C25 109.6(3) . . ?
C24 S4 C26 109.4(3) . . ?
C25 S4 C26 103.3(3) . . ?
F8 C17 C18 120.6(5) . . ?
F8 C17 C22 119.5(5) . . ?
C18 C17 C22 119.8(5) . . ?
F7 C18 C17 120.1(5) . . ?
F7 C18 C19 119.9(5) . . ?
C17 C18 C19 120.0(5) . . ?
F6 C19 C18 119.6(5) . . ?
F6 C19 C20 120.6(5) . . ?
C18 C19 C20 119.8(5) . . ?
F10 C20 C19 118.3(5) . . ?
F10 C20 C21 120.3(5) . . ?
C19 C20 C21 121.4(5) . . ?
C20 C21 C23 122.3(5) . . ?
C22 C21 C20 117.4(5) . . ?
C22 C21 C23 120.1(4) . . ?
F9 C22 C17 118.6(5) . . ?
F9 C22 C21 119.9(5) . . ?
C21 C22 C17 121.5(5) . . ?
O3 C23 C21 118.3(4) . . ?
O3 C23 C24 124.0(5) . . ?
C24 C23 C21 117.6(4) . . ?
S4 C24 S3 116.9(3) . . ?
C23 C24 S3 126.1(4) . . ?
C23 C24 S4 116.8(4) . . ?
S4 C25 H25A 109.5 . . ?
S4 C25 H25B 109.5 . . ?
S4 C25 H25C 109.5 . . ?
H25A C25 H25B 109.5 . . ?
H25A C25 H25C 109.5 . . ?
H25B C25 H25C 109.5 . . ?
S4 C26 H26A 109.5 . . ?
S4 C26 H26B 109.5 . . ?
S4 C26 H26C 109.5 . . ?
H26A C26 H26B 109.5 . . ?
H26A C26 H26C 109.5 . . ?
H26B C26 H26C 109.5 . . ?
C28 C27 S3 123.3(4) . . ?
C28 C27 C32 119.4(5) . . ?
C32 C27 S3 117.3(4) . . ?
C27 C28 H28 120.1 . . ?
C29 C28 C27 119.7(4) . . ?
C29 C28 H28 120.1 . . ?
C28 C29 H29 119.4 . . ?
C30 C29 C28 121.1(5) . . ?
C30 C29 H29 119.4 . . ?
C29 C30 H30 120.6 . . ?
C29 C30 C31 118.8(5) . . ?
C31 C30 H30 120.6 . . ?
C30 C31 H31 119.4 . . ?
C32 C31 C30 121.3(5) . . ?
C32 C31 H31 119.4 . . ?
C27 C32 H32 120.2 . . ?
C31 C32 C27 119.7(5) . . ?
C31 C32 H32 120.2 . . ?

loop_
_geom_bond_atom_site_label_1
_geom_bond_atom_site_label_2
_geom_bond_distance
_geom_bond_site_symmetry_2
_geom_bond_publ_flag
S1 O2 1.440(4) . ?
S1 C8 1.722(5) . ?
S1 C9 1.759(5) . ?
S1 C10 1.764(5) . ?
S2 C8 1.736(5) . ?
S2 C11 1.786(5) . ?
F1 C2 1.345(6) . ?
F2 C3 1.341(6) . ?
F3 C4 1.337(5) . ?
F4 C5 1.335(6) . ?
F5 C6 1.356(5) . ?
O1 C7 1.246(6) . ?
C1 C2 1.390(7) . ?
C1 C6 1.369(7) . ?
C1 C7 1.520(6) . ?
C2 C3 1.378(7) . ?
C3 C4 1.374(7) . ?
C4 C5 1.373(7) . ?
C5 C6 1.383(7) . ?
C7 C8 1.403(7) . ?
C9 H9A 0.9800 . ?
C9 H9B 0.9800 . ?
C9 H9C 0.9800 . ?
C10 H10A 0.9800 . ?
C10 H10B 0.9800 . ?
C10 H10C 0.9800 . ?
C11 C12 1.390(7) . ?
C11 C16 1.387(7) . ?
C12 H12 0.9500 . ?
C12 C13 1.395(7) . ?
C13 H13 0.9500 . ?
C13 C14 1.381(8) . ?
C14 H14 0.9500 . ?
C14 C15 1.372(8) . ?
C15 H15 0.9500 . ?
C15 C16 1.386(8) . ?
C16 H16 0.9500 . ?
S3 C24 1.735(5) . ?
S3 C27 1.782(5) . ?
S4 O4 1.440(4) . ?
S4 C24 1.721(5) . ?
S4 C25 1.758(6) . ?
S4 C26 1.759(5) . ?
F6 C19 1.346(6) . ?
F7 C18 1.342(6) . ?
F8 C17 1.339(6) . ?
F9 C22 1.338(6) . ?
F10 C20 1.342(6) . ?
O3 C23 1.247(6) . ?
C17 C18 1.360(8) . ?
C17 C22 1.394(7) . ?
C18 C19 1.377(8) . ?
C19 C20 1.382(7) . ?
C20 C21 1.385(7) . ?
C21 C22 1.379(7) . ?
C21 C23 1.515(7) . ?
C23 C24 1.406(7) . ?
C25 H25A 0.9800 . ?
C25 H25B 0.9800 . ?
C25 H25C 0.9800 . ?
C26 H26A 0.9800 . ?
C26 H26B 0.9800 . ?
C26 H26C 0.9800 . ?
C27 C28 1.390(7) . ?
C27 C32 1.403(7) . ?
C28 H28 0.9500 . ?
C28 C29 1.384(7) . ?
C29 H29 0.9500 . ?
C29 C30 1.380(7) . ?
C30 H30 0.9500 . ?
C30 C31 1.389(8) . ?
C31 H31 0.9500 . ?
C31 C32 1.371(7) . ?
C32 H32 0.9500 . ?

loop_
_geom_torsion_atom_site_label_1
_geom_torsion_atom_site_label_2
_geom_torsion_atom_site_label_3
_geom_torsion_atom_site_label_4
_geom_torsion
_geom_torsion_site_symmetry_1
_geom_torsion_site_symmetry_2
_geom_torsion_site_symmetry_3
_geom_torsion_site_symmetry_4
_geom_torsion_publ_flag
S2 C11 C12 C13 178.5(4) . . . . ?
S2 C11 C16 C15 -176.8(4) . . . . ?
F1 C2 C3 F2 3.0(7) . . . . ?
F1 C2 C3 C4 -180.0(4) . . . . ?
F2 C3 C4 F3 -4.3(7) . . . . ?
F2 C3 C4 C5 177.6(4) . . . . ?
F3 C4 C5 F4 5.1(7) . . . . ?
F3 C4 C5 C6 -177.6(4) . . . . ?
F4 C5 C6 F5 -1.3(7) . . . . ?
F4 C5 C6 C1 176.2(4) . . . . ?
O1 C7 C8 S1 -1.5(7) . . . . ?
O1 C7 C8 S2 173.7(4) . . . . ?
O2 S1 C8 S2 8.3(4) . . . . ?
O2 S1 C8 C7 -176.1(4) . . . . ?
C1 C2 C3 F2 -178.1(4) . . . . ?
C1 C2 C3 C4 -1.1(8) . . . . ?
C1 C7 C8 S1 -179.1(3) . . . . ?
C1 C7 C8 S2 -4.0(7) . . . . ?
C2 C1 C6 F5 178.0(4) . . . . ?
C2 C1 C6 C5 0.5(7) . . . . ?
C2 C1 C7 O1 114.9(5) . . . . ?
C2 C1 C7 C8 -67.2(6) . . . . ?
C2 C3 C4 F3 178.7(4) . . . . ?
C2 C3 C4 C5 0.6(8) . . . . ?
C3 C4 C5 F4 -176.8(4) . . . . ?
C3 C4 C5 C6 0.4(7) . . . . ?
C4 C5 C6 F5 -178.5(4) . . . . ?
C4 C5 C6 C1 -1.0(7) . . . . ?
C6 C1 C2 F1 179.4(4) . . . . ?
C6 C1 C2 C3 0.6(7) . . . . ?
C6 C1 C7 O1 -63.1(6) . . . . ?
C6 C1 C7 C8 114.7(5) . . . . ?
C7 C1 C2 F1 1.3(7) . . . . ?
C7 C1 C2 C3 -177.5(5) . . . . ?
C7 C1 C6 F5 -3.9(7) . . . . ?
C7 C1 C6 C5 178.6(4) . . . . ?
C8 S2 C11 C12 19.4(5) . . . . ?
C8 S2 C11 C16 -161.4(4) . . . . ?
C9 S1 C8 S2 -114.9(3) . . . . ?
C9 S1 C8 C7 60.7(5) . . . . ?
C10 S1 C8 S2 131.7(3) . . . . ?
C10 S1 C8 C7 -52.6(5) . . . . ?
C11 S2 C8 S1 86.9(3) . . . . ?
C11 S2 C8 C7 -88.3(5) . . . . ?
C11 C12 C13 C14 -0.8(8) . . . . ?
C12 C11 C16 C15 2.4(7) . . . . ?
C12 C13 C14 C15 0.6(8) . . . . ?
C13 C14 C15 C16 1.2(8) . . . . ?
C14 C15 C16 C11 -2.7(8) . . . . ?
C16 C11 C12 C13 -0.6(7) . . . . ?
S3 C27 C28 C29 -179.0(4) . . . . ?
S3 C27 C32 C31 177.8(4) . . . . ?
F6 C19 C20 F10 0.0(7) . . . . ?
F6 C19 C20 C21 179.6(4) . . . . ?
F7 C18 C19 F6 1.6(7) . . . . ?
F7 C18 C19 C20 -178.3(4) . . . . ?
F8 C17 C18 F7 -5.3(7) . . . . ?
F8 C17 C18 C19 175.2(4) . . . . ?
F8 C17 C22 F9 1.6(7) . . . . ?
F8 C17 C22 C21 -175.5(4) . . . . ?
F10 C20 C21 C22 179.9(4) . . . . ?
F10 C20 C21 C23 -3.7(7) . . . . ?
O3 C23 C24 S3 -174.5(4) . . . . ?
O3 C23 C24 S4 0.5(7) . . . . ?
O4 S4 C24 S3 -9.0(4) . . . . ?
O4 S4 C24 C23 175.5(4) . . . . ?
C17 C18 C19 F6 -179.0(4) . . . . ?
C17 C18 C19 C20 1.1(7) . . . . ?
C18 C17 C22 F9 178.3(4) . . . . ?
C18 C17 C22 C21 1.3(7) . . . . ?
C18 C19 C20 F10 179.9(4) . . . . ?
C18 C19 C20 C21 -0.5(7) . . . . ?
C19 C20 C21 C22 0.3(7) . . . . ?
C19 C20 C21 C23 176.7(4) . . . . ?
C20 C21 C22 F9 -177.7(4) . . . . ?
C20 C21 C22 C17 -0.7(7) . . . . ?
C20 C21 C23 O3 -112.3(5) . . . . ?
C20 C21 C23 C24 67.2(6) . . . . ?
C21 C23 C24 S3 6.0(7) . . . . ?
C21 C23 C24 S4 -179.0(3) . . . . ?
C22 C17 C18 F7 178.0(4) . . . . ?
C22 C17 C18 C19 -1.5(7) . . . . ?
C22 C21 C23 O3 64.0(6) . . . . ?
C22 C21 C23 C24 -116.4(5) . . . . ?
C23 C21 C22 F9 5.8(7) . . . . ?
C23 C21 C22 C17 -177.2(4) . . . . ?
C24 S3 C27 C28 -18.7(5) . . . . ?
C24 S3 C27 C32 162.7(4) . . . . ?
C25 S4 C24 S3 114.2(3) . . . . ?
C25 S4 C24 C23 -61.3(4) . . . . ?
C26 S4 C24 S3 -133.1(3) . . . . ?
C26 S4 C24 C23 51.4(5) . . . . ?
C27 S3 C24 S4 -85.1(3) . . . . ?
C27 S3 C24 C23 90.0(5) . . . . ?
C27 C28 C29 C30 1.6(8) . . . . ?
C28 C27 C32 C31 -0.9(7) . . . . ?
C28 C29 C30 C31 -1.4(8) . . . . ?
C29 C30 C31 C32 0.1(8) . . . . ?
C30 C31 C32 C27 1.0(8) . . . . ?
C32 C27 C28 C29 -0.4(7) . . . . ?
